data_7703103
loop_
_publ_author_name
'Thu\'ery, Pierre'
'Atoini, Youssef'
'Harrowfield, Jack'

_publ_section_title
;
 Zero-, mono- and diperiodic uranyl ion complexes with the diphenate
 dianion: influences of transition metal ion coordination and differential
 U<sup>VI</sup> chelation.
;
_journal_issue 3
_journal_name_full 'Dalton transactions (Cambridge, England : 2003)'
_journal_page_first 817
_journal_page_last 828
_journal_paper_doi 10.1039/c9dt04126e
_journal_volume 49
_journal_year 2020
_chemical_formula_sum 'C72 H84 Cu N4 O30 U3'
_chemical_formula_weight 2263.06
_space_group_crystal_system triclinic
_space_group_IT_number 2
_space_group_name_Hall '-P 1'
_space_group_name_H-M_alt 'P -1'
_atom_sites_solution_hydrogens mixed
_atom_sites_solution_primary dual
_atom_sites_solution_secondary difmap
_audit_creation_method SHELXL-2017/1
_audit_update_record
;
2019-10-11 deposited with the CCDC.	2019-12-11 downloaded from the CCDC.
;
_cell_angle_alpha 88.758(6)
_cell_angle_beta 78.287(5)
_cell_angle_gamma 82.984(6)
_cell_formula_units_Z 1
_cell_length_a 9.6248(9)
_cell_length_b 13.5485(10)
_cell_length_c 15.1649(16)
_cell_measurement_reflns_used 95479
_cell_measurement_temperature 100(2)
_cell_measurement_theta_max 25.68
_cell_measurement_theta_min 2.33
_cell_volume 1921.8(3)
_computing_cell_refinement 'HKL2000 (Otwinowski & Minor, 1997)'
_computing_data_collection 'COLLECT (Nonius, 1998)'
_computing_data_reduction 'HKL2000 (Otwinowski & Minor, 1997)'
_computing_molecular_graphics 'SHELXTL (Sheldrick, 2008)'
_computing_publication_material 'SHELXTL (Sheldrick, 2008); PLATON (Spek, 2003)'
_computing_structure_refinement 'SHELXL (Sheldrick, 2015)'
_computing_structure_solution 'SHELXT (Sheldrick, 2015)'
_diffrn_ambient_temperature 100(2)
_diffrn_measured_fraction_theta_full 0.999
_diffrn_measured_fraction_theta_max 0.999
_diffrn_measurement_device_type 'Nonius Kappa-CCD area-detector diffractometer'
_diffrn_measurement_method '2 \f and 11 \w scans with 2\% steps (744 frames)'
_diffrn_radiation_monochromator graphite
_diffrn_radiation_source 'fine-focus sealed tube'
_diffrn_radiation_type MoK\a
_diffrn_radiation_wavelength 0.71073
_diffrn_reflns_av_R_equivalents 0.0785
_diffrn_reflns_av_unetI/netI 0.0963
_diffrn_reflns_Laue_measured_fraction_full 0.999
_diffrn_reflns_Laue_measured_fraction_max 0.999
_diffrn_reflns_limit_h_max 11
_diffrn_reflns_limit_h_min -11
_diffrn_reflns_limit_k_max 16
_diffrn_reflns_limit_k_min -16
_diffrn_reflns_limit_l_max 18
_diffrn_reflns_limit_l_min -18
_diffrn_reflns_number 95479
_diffrn_reflns_point_group_measured_fraction_full 0.999
_diffrn_reflns_point_group_measured_fraction_max 0.999
_diffrn_reflns_theta_full 25.242
_diffrn_reflns_theta_max 25.681
_diffrn_reflns_theta_min 2.327
_diffrn_standards_decay_% 0
_diffrn_standards_interval_time 0
_diffrn_standards_number 0
_exptl_absorpt_coefficient_mu 6.661
_exptl_absorpt_correction_T_max 0.819
_exptl_absorpt_correction_T_min 0.423
_exptl_absorpt_correction_type multi-scan
_exptl_absorpt_process_details 'SCALEPACK (Otwinowski & Minor, 1997)'
_exptl_crystal_colour 'translucent light purple'
_exptl_crystal_density_diffrn 1.955
_exptl_crystal_description platelet
_exptl_crystal_F_000 1089
_exptl_crystal_size_max 0.16
_exptl_crystal_size_mid 0.13
_exptl_crystal_size_min 0.03
_refine_diff_density_max 1.171
_refine_diff_density_min -1.842
_refine_diff_density_rms 0.202
_refine_ls_extinction_method none
_refine_ls_goodness_of_fit_ref 1.026
_refine_ls_hydrogen_treatment mixed
_refine_ls_matrix_type full
_refine_ls_number_parameters 520
_refine_ls_number_reflns 7291
_refine_ls_number_restraints 8
_refine_ls_restrained_S_all 1.026
_refine_ls_R_factor_all 0.0667
_refine_ls_R_factor_gt 0.0397
_refine_ls_shift/su_max 0.001
_refine_ls_shift/su_mean 0.000
_refine_ls_structure_factor_coef Fsqd
_refine_ls_weighting_details 'w=1/[\s^2^(Fo^2^)+(0.0303P)^2^] where P=(Fo^2^+2Fc^2^)/3'
_refine_ls_weighting_scheme calc
_refine_ls_wR_factor_gt 0.0816
_refine_ls_wR_factor_ref 0.0880
_reflns_Friedel_coverage 0.000
_reflns_number_gt 5402
_reflns_number_total 7291
_reflns_threshold_expression 'I > 2\s(I)'
_cod_data_source_file c9dt04126e1.cif
_cod_data_source_block 9
_cod_depositor_comments 'Adding full bibliography for 7703096--7703104.cif.'
_cod_database_code 7703103
_shelx_shelxl_version_number 2017/1
_shelx_space_group_comment
;
The symmetry employed for this shelxl refinement is uniquely defined
by the following loop, which should always be used as a source of
symmetry information in preference to the above space-group names.
They are only intended as comments.
;

loop_
_space_group_symop_operation_xyz
'x, y, z'
'-x, -y, -z'

loop_
_atom_site_label
_atom_site_type_symbol
_atom_site_fract_x
_atom_site_fract_y
_atom_site_fract_z
_atom_site_U_iso_or_equiv
_atom_site_adp_type
_atom_site_occupancy
_atom_site_site_symmetry_order
_atom_site_calc_flag
_atom_site_refinement_flags_posn
_atom_site_refinement_flags_adp
_atom_site_refinement_flags_occupancy
U1 U -0.03458(2) 0.40447(2) 0.35612(2) 0.02360(9) Uani 1 1 d . . .
U2 U 0.500000 0.000000 0.000000 0.03088(11) Uani 1 2 d S . P
Cu1 Cu 0.000000 0.000000 0.500000 0.0247(3) Uani 1 2 d S . P
O1 O 0.1355(5) 0.3564(3) 0.3751(3) 0.0337(12) Uani 1 1 d . . .
O2 O -0.2002(4) 0.4580(3) 0.3351(3) 0.0292(12) Uani 1 1 d . . .
O3 O 0.5315(5) -0.0343(4) 0.1091(3) 0.0374(13) Uani 1 1 d . . .
O4 O 0.0042(5) 0.3149(4) 0.2104(3) 0.0330(12) Uani 1 1 d . . .
O5 O 0.0734(5) 0.4633(4) 0.2085(3) 0.0313(12) Uani 1 1 d . . .
O6 O 0.3715(5) 0.1618(4) 0.0575(3) 0.0373(13) Uani 1 1 d . . .
O7 O 0.6050(5) 0.1515(4) 0.0185(4) 0.0390(13) Uani 1 1 d . . .
O8 O -0.1374(4) 0.4076(3) 0.5112(3) 0.0259(11) Uani 1 1 d . . .
O9 O -0.0171(4) 0.4377(3) 0.6166(3) 0.0259(11) Uani 1 1 d . . .
O10 O -0.0988(4) 0.2407(3) 0.3900(3) 0.0242(11) Uani 1 1 d . . .
O11 O -0.1739(4) 0.1465(3) 0.5084(3) 0.0266(11) Uani 1 1 d . . .
O12 O 0.7586(5) -0.0006(4) -0.0606(4) 0.0448(15) Uani 1 1 d D . .
H12A H 0.816(6) -0.051(3) -0.078(6) 0.067 Uiso 1 1 d D U .
H12B H 0.808(6) 0.047(3) -0.059(6) 0.067 Uiso 1 1 d D U .
O13 O 0.0084(6) 0.1363(5) 0.1235(4) 0.0492(15) Uani 1 1 d D . .
H13A H 0.004(8) 0.188(4) 0.153(5) 0.074 Uiso 1 1 d D U .
H13B H -0.062(6) 0.107(5) 0.146(5) 0.074 Uiso 1 1 d D U .
O14 O 0.8001(6) 0.0097(6) 0.1583(4) 0.077(2) Uani 1 1 d . . .
O15 O 0.9790(7) 0.1275(4) -0.0525(4) 0.072(2) Uani 1 1 d . . .
N1 N -0.1270(5) -0.0586(4) 0.6057(4) 0.0263(14) Uani 1 1 d D . .
H1 H -0.056(5) -0.113(3) 0.612(4) 0.032 Uiso 1 1 d D U .
N2 N 0.0647(5) 0.0788(4) 0.5946(4) 0.0247(13) Uani 1 1 d D . .
H2 H -0.005(5) 0.135(3) 0.586(4) 0.030 Uiso 1 1 d D U .
C1 C 0.1157(7) 0.3752(5) 0.0678(5) 0.0304(17) Uani 1 1 d . . .
C2 C 0.2619(8) 0.3703(5) 0.0301(5) 0.0327(18) Uani 1 1 d . . .
C3 C 0.3041(8) 0.3569(5) -0.0626(5) 0.041(2) Uani 1 1 d . . .
H3 H 0.403112 0.348196 -0.088929 0.049 Uiso 1 1 calc R U .
C4 C 0.2049(9) 0.3558(6) -0.1178(6) 0.046(2) Uani 1 1 d . . .
H4 H 0.236212 0.349079 -0.181146 0.056 Uiso 1 1 calc R U .
C5 C 0.0606(9) 0.3645(6) -0.0797(5) 0.043(2) Uani 1 1 d . . .
H5 H -0.008405 0.366264 -0.116633 0.051 Uiso 1 1 calc R U .
C6 C 0.0181(8) 0.3706(5) 0.0136(5) 0.0372(19) Uani 1 1 d . . .
H6 H -0.080243 0.371489 0.040316 0.045 Uiso 1 1 calc R U .
C7 C 0.3733(8) 0.3793(6) 0.0851(5) 0.0348(18) Uani 1 1 d . . .
C8 C 0.4824(7) 0.3019(5) 0.0904(5) 0.0329(18) Uani 1 1 d . . .
C9 C 0.5905(8) 0.3157(6) 0.1357(5) 0.040(2) Uani 1 1 d . . .
H9 H 0.665951 0.263755 0.136708 0.047 Uiso 1 1 calc R U .
C10 C 0.5889(8) 0.4047(7) 0.1793(5) 0.046(2) Uani 1 1 d . . .
H10 H 0.660965 0.413482 0.211905 0.056 Uiso 1 1 calc R U .
C11 C 0.4788(8) 0.4817(6) 0.1745(5) 0.040(2) Uani 1 1 d . . .
H11 H 0.475924 0.543012 0.204392 0.048 Uiso 1 1 calc R U .
C12 C 0.3752(7) 0.4686(6) 0.1266(5) 0.039(2) Uani 1 1 d . . .
H12 H 0.303469 0.522120 0.122152 0.047 Uiso 1 1 calc R U .
C13 C 0.0648(7) 0.3864(6) 0.1670(5) 0.0303(17) Uani 1 1 d . . .
C14 C 0.4847(8) 0.2022(6) 0.0533(5) 0.0368(19) Uani 1 1 d . . .
C15 C -0.2066(6) 0.3352(5) 0.6555(4) 0.0233(15) Uani 1 1 d . . .
C16 C -0.3333(7) 0.3019(5) 0.6403(5) 0.0257(16) Uani 1 1 d . . .
C17 C -0.4070(7) 0.2480(5) 0.7103(5) 0.0282(17) Uani 1 1 d . . .
H17 H -0.492540 0.224367 0.702174 0.034 Uiso 1 1 calc R U .
C18 C -0.3635(7) 0.2272(5) 0.7899(5) 0.0316(17) Uani 1 1 d . . .
H18 H -0.416494 0.188648 0.834603 0.038 Uiso 1 1 calc R U .
C19 C -0.2410(7) 0.2631(5) 0.8046(5) 0.0326(18) Uani 1 1 d . . .
H19 H -0.210018 0.250766 0.859863 0.039 Uiso 1 1 calc R U .
C20 C -0.1653(7) 0.3171(5) 0.7374(5) 0.0295(17) Uani 1 1 d . . .
H20 H -0.082232 0.342655 0.747460 0.035 Uiso 1 1 calc R U .
C21 C -0.3978(6) 0.3201(5) 0.5588(5) 0.0224(15) Uani 1 1 d . . .
C22 C -0.3380(6) 0.2810(5) 0.4754(5) 0.0212(15) Uani 1 1 d . . .
C23 C -0.4064(6) 0.2993(5) 0.4027(5) 0.0260(16) Uani 1 1 d . . .
H23 H -0.361981 0.272594 0.345039 0.031 Uiso 1 1 calc R U .
C24 C -0.5396(6) 0.3565(5) 0.4145(5) 0.0266(16) Uani 1 1 d . . .
H24 H -0.587441 0.368515 0.365663 0.032 Uiso 1 1 calc R U .
C25 C -0.5995(6) 0.3948(5) 0.4979(5) 0.0277(17) Uani 1 1 d . . .
H25 H -0.690906 0.432855 0.507287 0.033 Uiso 1 1 calc R U .
C26 C -0.5301(7) 0.3794(5) 0.5686(5) 0.0245(16) Uani 1 1 d . . .
H26 H -0.572622 0.409410 0.625234 0.029 Uiso 1 1 calc R U .
C27 C -0.1168(7) 0.3971(5) 0.5906(5) 0.0257(16) Uani 1 1 d . . .
C28 C -0.1928(7) 0.2177(5) 0.4578(5) 0.0265(17) Uani 1 1 d . . .
C29 C -0.1342(7) 0.0078(5) 0.6838(5) 0.0289(17) Uani 1 1 d . . .
H29A H -0.170153 -0.026313 0.740788 0.035 Uiso 1 1 calc R U .
H29B H -0.199741 0.069165 0.679579 0.035 Uiso 1 1 calc R U .
C30 C 0.0134(7) 0.0328(6) 0.6819(5) 0.0319(17) Uani 1 1 d . . .
H30A H 0.012261 0.079426 0.731431 0.038 Uiso 1 1 calc R U .
H30B H 0.077563 -0.028268 0.689690 0.038 Uiso 1 1 calc R U .
C31 C 0.2132(7) 0.1104(5) 0.5817(5) 0.0289(17) Uani 1 1 d . . .
C32 C 0.2541(7) 0.1505(5) 0.4860(5) 0.0315(18) Uani 1 1 d . . .
H32A H 0.181263 0.206712 0.478867 0.038 Uiso 1 1 calc R U .
H32B H 0.345947 0.178177 0.481084 0.038 Uiso 1 1 calc R U .
C33 C 0.2700(6) 0.0797(5) 0.4062(5) 0.0264(16) Uani 1 1 d . . .
H33 H 0.324100 0.015615 0.420429 0.032 Uiso 1 1 calc R U .
C34 C 0.3204(7) 0.0223(5) 0.5990(5) 0.0373(19) Uani 1 1 d . . .
H34A H 0.300304 0.004961 0.663015 0.056 Uiso 1 1 calc R U .
H34B H 0.417628 0.040682 0.582072 0.056 Uiso 1 1 calc R U .
H34C H 0.311666 -0.034892 0.562925 0.056 Uiso 1 1 calc R U .
C35 C 0.2123(7) 0.1952(5) 0.6480(5) 0.0339(18) Uani 1 1 d . . .
H35A H 0.138328 0.249432 0.640428 0.051 Uiso 1 1 calc R U .
H35B H 0.305828 0.219943 0.635743 0.051 Uiso 1 1 calc R U .
H35C H 0.192066 0.170301 0.709825 0.051 Uiso 1 1 calc R U .
C36 C 0.3570(7) 0.1228(6) 0.3233(5) 0.0356(19) Uani 1 1 d . . .
H36A H 0.382409 0.072557 0.275335 0.053 Uiso 1 1 calc R U .
H36B H 0.444388 0.142725 0.337712 0.053 Uiso 1 1 calc R U .
H36C H 0.300793 0.180927 0.303119 0.053 Uiso 1 1 calc R U .

loop_
_atom_site_aniso_label
_atom_site_aniso_U_11
_atom_site_aniso_U_22
_atom_site_aniso_U_33
_atom_site_aniso_U_23
_atom_site_aniso_U_13
_atom_site_aniso_U_12
U1 0.01880(13) 0.02600(16) 0.02647(16) 0.00032(12) -0.00606(11) -0.00212(11)
U2 0.0297(2) 0.0287(2) 0.0347(3) -0.00089(19) -0.00775(18) -0.00280(17)
Cu1 0.0186(6) 0.0270(7) 0.0287(7) -0.0012(5) -0.0053(5) -0.0025(5)
O1 0.026(2) 0.031(3) 0.044(3) 0.003(2) -0.009(2) 0.000(2)
O2 0.021(2) 0.028(3) 0.040(3) -0.006(2) -0.011(2) 0.000(2)
O3 0.044(3) 0.039(3) 0.034(3) 0.006(2) -0.020(2) -0.003(2)
O4 0.037(3) 0.026(3) 0.032(3) -0.002(2) -0.002(2) -0.001(2)
O5 0.039(3) 0.030(3) 0.026(3) -0.001(2) -0.007(2) -0.005(2)
O6 0.035(3) 0.029(3) 0.047(3) -0.008(3) -0.003(2) -0.007(2)
O7 0.030(3) 0.030(3) 0.055(4) -0.004(3) -0.006(3) 0.003(2)
O8 0.025(2) 0.029(3) 0.024(3) 0.000(2) -0.004(2) -0.005(2)
O9 0.022(2) 0.026(3) 0.031(3) 0.002(2) -0.006(2) -0.008(2)
O10 0.020(2) 0.026(3) 0.025(3) 0.001(2) -0.001(2) -0.003(2)
O11 0.026(2) 0.019(3) 0.033(3) -0.001(2) -0.006(2) 0.003(2)
O12 0.029(3) 0.040(4) 0.063(4) -0.010(3) -0.003(3) -0.004(2)
O13 0.052(4) 0.040(4) 0.054(4) -0.006(3) -0.010(3) -0.001(3)
O14 0.064(4) 0.122(6) 0.054(4) 0.015(4) -0.021(3) -0.039(4)
O15 0.105(5) 0.043(4) 0.078(5) 0.007(3) -0.048(4) -0.008(4)
N1 0.018(3) 0.027(3) 0.035(4) 0.002(3) -0.007(3) -0.001(2)
N2 0.014(3) 0.027(3) 0.033(4) 0.000(3) -0.004(3) -0.003(2)
C1 0.038(4) 0.021(4) 0.032(4) 0.005(3) -0.004(3) -0.006(3)
C2 0.044(4) 0.022(4) 0.030(4) 0.002(3) -0.004(4) -0.001(3)
C3 0.047(5) 0.031(5) 0.042(5) -0.005(4) 0.002(4) -0.011(4)
C4 0.067(6) 0.043(5) 0.032(5) 0.003(4) -0.014(4) -0.011(4)
C5 0.055(5) 0.043(5) 0.037(5) 0.006(4) -0.020(4) -0.015(4)
C6 0.041(4) 0.037(5) 0.033(5) -0.001(4) -0.008(4) -0.005(4)
C7 0.038(4) 0.035(5) 0.031(5) -0.004(4) -0.004(4) -0.009(4)
C8 0.026(4) 0.035(5) 0.036(5) -0.006(4) 0.000(3) -0.010(3)
C9 0.042(5) 0.029(5) 0.045(5) -0.002(4) -0.003(4) -0.005(4)
C10 0.039(5) 0.064(6) 0.040(5) -0.002(5) -0.010(4) -0.017(4)
C11 0.046(5) 0.029(5) 0.041(5) -0.009(4) 0.004(4) -0.011(4)
C12 0.031(4) 0.043(5) 0.038(5) -0.010(4) 0.005(4) -0.002(4)
C13 0.027(4) 0.030(5) 0.030(4) 0.004(4) -0.003(3) 0.005(3)
C14 0.045(5) 0.040(5) 0.029(5) -0.003(4) -0.011(4) -0.011(4)
C15 0.024(3) 0.020(4) 0.024(4) -0.004(3) -0.002(3) 0.000(3)
C16 0.021(3) 0.025(4) 0.029(4) -0.006(3) 0.000(3) -0.002(3)
C17 0.023(4) 0.024(4) 0.035(5) -0.006(3) -0.001(3) -0.001(3)
C18 0.035(4) 0.021(4) 0.036(5) -0.001(3) 0.002(3) -0.005(3)
C19 0.037(4) 0.026(4) 0.037(5) -0.002(4) -0.011(4) -0.004(3)
C20 0.027(4) 0.027(4) 0.035(5) -0.005(3) -0.007(3) -0.003(3)
C21 0.019(3) 0.022(4) 0.027(4) -0.001(3) -0.004(3) -0.008(3)
C22 0.017(3) 0.015(4) 0.033(4) 0.003(3) -0.007(3) -0.003(3)
C23 0.020(3) 0.027(4) 0.031(4) 0.000(3) -0.006(3) 0.000(3)
C24 0.016(3) 0.033(4) 0.035(4) 0.001(3) -0.013(3) -0.006(3)
C25 0.011(3) 0.028(4) 0.045(5) 0.002(4) -0.006(3) -0.005(3)
C26 0.028(4) 0.016(4) 0.028(4) -0.001(3) -0.002(3) -0.002(3)
C27 0.029(4) 0.019(4) 0.023(4) -0.010(3) 0.000(3) 0.010(3)
C28 0.027(4) 0.025(4) 0.032(4) -0.008(3) -0.015(3) -0.004(3)
C29 0.030(4) 0.028(4) 0.029(4) 0.005(3) -0.006(3) -0.007(3)
C30 0.035(4) 0.036(5) 0.025(4) 0.000(3) -0.007(3) -0.003(3)
C31 0.021(3) 0.023(4) 0.045(5) -0.002(4) -0.013(3) -0.002(3)
C32 0.019(3) 0.030(4) 0.046(5) 0.005(4) -0.005(3) -0.009(3)
C33 0.021(3) 0.025(4) 0.032(4) -0.001(3) -0.003(3) -0.003(3)
C34 0.021(4) 0.045(5) 0.045(5) 0.000(4) -0.005(3) -0.004(3)
C35 0.029(4) 0.040(5) 0.036(5) -0.001(4) -0.007(3) -0.012(3)
C36 0.023(4) 0.044(5) 0.040(5) -0.005(4) -0.002(3) -0.010(3)

loop_
_atom_type_symbol
_atom_type_description
_atom_type_scat_dispersion_real
_atom_type_scat_dispersion_imag
_atom_type_scat_source
C C 0.0033 0.0016 'International Tables Vol C Tables 4.2.6.8 and 6.1.1.4'
H H 0.0000 0.0000 'International Tables Vol C Tables 4.2.6.8 and 6.1.1.4'
N N 0.0061 0.0033 'International Tables Vol C Tables 4.2.6.8 and 6.1.1.4'
O O 0.0106 0.0060 'International Tables Vol C Tables 4.2.6.8 and 6.1.1.4'
Cu Cu 0.3201 1.2651 'International Tables Vol C Tables 4.2.6.8 and 6.1.1.4'
U U -9.6767 9.6646 'International Tables Vol C Tables 4.2.6.8 and 6.1.1.4'

loop_
_geom_angle_atom_site_label_1
_geom_angle_atom_site_label_2
_geom_angle_atom_site_label_3
_geom_angle
_geom_angle_site_symmetry_1
_geom_angle_site_symmetry_3
O2 U1 O1 177.0(2) . .
O2 U1 O9 88.92(17) . 2_566
O1 U1 O9 88.54(18) . 2_566
O2 U1 O8 88.59(18) . .
O1 U1 O8 92.65(19) . .
O9 U1 O8 83.89(15) 2_566 .
O2 U1 O10 97.00(18) . .
O1 U1 O10 85.93(18) . .
O9 U1 O10 157.68(16) 2_566 .
O8 U1 O10 74.80(15) . .
O2 U1 O5 87.47(19) . .
O1 U1 O5 90.43(19) . .
O9 U1 O5 75.84(16) 2_566 .
O8 U1 O5 159.42(16) . .
O10 U1 O5 125.74(15) . .
O2 U1 O4 87.84(18) . .
O1 U1 O4 92.56(18) . .
O9 U1 O4 128.81(16) 2_566 .
O8 U1 O4 146.99(16) . .
O10 U1 O4 73.10(16) . .
O5 U1 O4 52.98(16) . .
O3 U2 O3 180 . 2_655
O3 U2 O7 93.4(2) . 2_655
O3 U2 O7 86.6(2) 2_655 2_655
O3 U2 O7 86.6(2) . .
O3 U2 O7 93.4(2) 2_655 .
O7 U2 O7 180.0 2_655 .
O3 U2 O6 91.20(19) . .
O3 U2 O6 88.80(19) 2_655 .
O7 U2 O6 126.92(15) 2_655 .
O7 U2 O6 53.08(15) . .
O3 U2 O6 88.80(19) . 2_655
O3 U2 O6 91.20(19) 2_655 2_655
O7 U2 O6 53.08(15) 2_655 2_655
O7 U2 O6 126.92(15) . 2_655
O6 U2 O6 180.0 . 2_655
O3 U2 O12 91.5(2) . .
O3 U2 O12 88.5(2) 2_655 .
O7 U2 O12 117.41(17) 2_655 .
O7 U2 O12 62.59(17) . .
O6 U2 O12 115.27(17) . .
O6 U2 O12 64.73(17) 2_655 .
O3 U2 O12 88.5(2) . 2_655
O3 U2 O12 91.5(2) 2_655 2_655
O7 U2 O12 62.59(17) 2_655 2_655
O7 U2 O12 117.41(17) . 2_655
O6 U2 O12 64.73(17) . 2_655
O6 U2 O12 115.27(17) 2_655 2_655
O12 U2 O12 180.0 . 2_655
N1 Cu1 N1 180.0(3) . 2_556
N1 Cu1 N2 85.4(2) . .
N1 Cu1 N2 94.6(2) 2_556 .
N1 Cu1 N2 94.6(2) . 2_556
N1 Cu1 N2 85.4(2) 2_556 2_556
N2 Cu1 N2 180.0 . 2_556
N1 Cu1 O11 90.37(18) . 2_556
N1 Cu1 O11 89.63(18) 2_556 2_556
N2 Cu1 O11 99.13(18) . 2_556
N2 Cu1 O11 80.87(18) 2_556 2_556
N1 Cu1 O11 89.63(18) . .
N1 Cu1 O11 90.37(18) 2_556 .
N2 Cu1 O11 80.87(18) . .
N2 Cu1 O11 99.13(18) 2_556 .
O11 Cu1 O11 180.0(2) 2_556 .
C13 O4 U1 92.1(4) . .
C13 O5 U1 95.6(4) . .
C14 O6 U2 94.1(4) . .
C14 O7 U2 94.6(4) . .
C27 O8 U1 147.0(4) . .
C27 O9 U1 138.6(4) . 2_566
C28 O10 U1 125.2(4) . .
C28 O11 Cu1 134.6(4) . .
U2 O12 H12A 125(5) . .
U2 O12 H12B 127(5) . .
H12A O12 H12B 106.7(17) . .
H13A O13 H13B 107.9(18) . .
C33 N1 C29 113.0(5) 2_556 .
C33 N1 Cu1 117.6(4) 2_556 .
C29 N1 Cu1 106.2(4) . .
C33 N1 H1 119(4) 2_556 .
C29 N1 H1 105(4) . .
Cu1 N1 H1 94(4) . .
C30 N2 C31 115.1(5) . .
C30 N2 Cu1 106.4(4) . .
C31 N2 Cu1 123.0(4) . .
C30 N2 H2 108(4) . .
C31 N2 H2 111(4) . .
Cu1 N2 H2 90(4) . .
C6 C1 C2 120.4(7) . .
C6 C1 C13 119.5(6) . .
C2 C1 C13 120.1(6) . .
C3 C2 C1 117.7(7) . .
C3 C2 C7 119.3(7) . .
C1 C2 C7 123.0(7) . .
C2 C3 C4 121.8(7) . .
C2 C3 H3 119.1 . .
C4 C3 H3 119.1 . .
C5 C4 C3 119.6(8) . .
C5 C4 H4 120.2 . .
C3 C4 H4 120.2 . .
C6 C5 C4 119.0(7) . .
C6 C5 H5 120.5 . .
C4 C5 H5 120.5 . .
C1 C6 C5 121.3(7) . .
C1 C6 H6 119.3 . .
C5 C6 H6 119.3 . .
C12 C7 C8 118.5(7) . .
C12 C7 C2 119.3(7) . .
C8 C7 C2 122.0(6) . .
C9 C8 C7 120.5(7) . .
C9 C8 C14 116.9(7) . .
C7 C8 C14 122.6(6) . .
C10 C9 C8 120.4(7) . .
C10 C9 H9 119.8 . .
C8 C9 H9 119.8 . .
C9 C10 C11 118.9(7) . .
C9 C10 H10 120.6 . .
C11 C10 H10 120.6 . .
C12 C11 C10 120.2(7) . .
C12 C11 H11 119.9 . .
C10 C11 H11 119.9 . .
C11 C12 C7 121.4(7) . .
C11 C12 H12 119.3 . .
C7 C12 H12 119.3 . .
O5 C13 O4 119.2(7) . .
O5 C13 C1 122.6(7) . .
O4 C13 C1 118.1(6) . .
O6 C14 O7 118.0(7) . .
O6 C14 C8 122.0(7) . .
O7 C14 C8 120.0(7) . .
C20 C15 C16 120.1(7) . .
C20 C15 C27 116.0(6) . .
C16 C15 C27 123.7(6) . .
C17 C16 C15 115.8(6) . .
C17 C16 C21 117.0(6) . .
C15 C16 C21 127.1(6) . .
C18 C17 C16 124.0(7) . .
C18 C17 H17 118.0 . .
C16 C17 H17 118.0 . .
C17 C18 C19 119.3(7) . .
C17 C18 H18 120.4 . .
C19 C18 H18 120.4 . .
C20 C19 C18 118.6(7) . .
C20 C19 H19 120.7 . .
C18 C19 H19 120.7 . .
C19 C20 C15 122.1(6) . .
C19 C20 H20 119.0 . .
C15 C20 H20 119.0 . .
C22 C21 C26 117.5(6) . .
C22 C21 C16 124.4(5) . .
C26 C21 C16 118.1(6) . .
C21 C22 C23 121.3(6) . .
C21 C22 C28 121.2(6) . .
C23 C22 C28 117.5(6) . .
C22 C23 C24 120.2(6) . .
C22 C23 H23 119.9 . .
C24 C23 H23 119.9 . .
C25 C24 C23 118.4(6) . .
C25 C24 H24 120.8 . .
C23 C24 H24 120.8 . .
C24 C25 C26 121.3(6) . .
C24 C25 H25 119.4 . .
C26 C25 H25 119.4 . .
C25 C26 C21 121.3(6) . .
C25 C26 H26 119.4 . .
C21 C26 H26 119.4 . .
O8 C27 O9 121.2(7) . .
O8 C27 C15 119.8(6) . .
O9 C27 C15 119.0(6) . .
O11 C28 O10 124.2(6) . .
O11 C28 C22 118.2(6) . .
O10 C28 C22 117.6(6) . .
N1 C29 C30 107.7(5) . .
N1 C29 H29A 110.2 . .
C30 C29 H29A 110.2 . .
N1 C29 H29B 110.2 . .
C30 C29 H29B 110.2 . .
H29A C29 H29B 108.5 . .
N2 C30 C29 108.2(5) . .
N2 C30 H30A 110.1 . .
C29 C30 H30A 110.1 . .
N2 C30 H30B 110.1 . .
C29 C30 H30B 110.1 . .
H30A C30 H30B 108.4 . .
N2 C31 C32 108.6(5) . .
N2 C31 C34 110.1(6) . .
C32 C31 C34 111.3(6) . .
N2 C31 C35 109.5(5) . .
C32 C31 C35 107.9(6) . .
C34 C31 C35 109.3(6) . .
C33 C32 C31 118.9(6) . .
C33 C32 H32A 107.6 . .
C31 C32 H32A 107.6 . .
C33 C32 H32B 107.6 . .
C31 C32 H32B 107.6 . .
H32A C32 H32B 107.0 . .
N1 C33 C36 113.5(6) 2_556 .
N1 C33 C32 110.1(5) 2_556 .
C36 C33 C32 109.4(6) . .
N1 C33 H33 107.9 2_556 .
C36 C33 H33 107.9 . .
C32 C33 H33 107.9 . .
C31 C34 H34A 109.5 . .
C31 C34 H34B 109.5 . .
H34A C34 H34B 109.5 . .
C31 C34 H34C 109.5 . .
H34A C34 H34C 109.5 . .
H34B C34 H34C 109.5 . .
C31 C35 H35A 109.5 . .
C31 C35 H35B 109.5 . .
H35A C35 H35B 109.5 . .
C31 C35 H35C 109.5 . .
H35A C35 H35C 109.5 . .
H35B C35 H35C 109.5 . .
C33 C36 H36A 109.5 . .
C33 C36 H36B 109.5 . .
H36A C36 H36B 109.5 . .
C33 C36 H36C 109.5 . .
H36A C36 H36C 109.5 . .
H36B C36 H36C 109.5 . .

loop_
_geom_bond_atom_site_label_1
_geom_bond_atom_site_label_2
_geom_bond_distance
_geom_bond_site_symmetry_2
U1 O2 1.756(4) .
U1 O1 1.763(4) .
U1 O9 2.318(4) 2_566
U1 O8 2.359(4) .
U1 O10 2.393(5) .
U1 O5 2.430(5) .
U1 O4 2.483(5) .
U2 O3 1.784(5) .
U2 O3 1.784(5) 2_655
U2 O7 2.441(5) 2_655
U2 O7 2.441(5) .
U2 O6 2.466(5) .
U2 O6 2.466(4) 2_655
U2 O12 2.471(5) .
U2 O12 2.471(5) 2_655
Cu1 N1 2.020(6) .
Cu1 N1 2.020(6) 2_556
Cu1 N2 2.043(5) .
Cu1 N2 2.043(5) 2_556
Cu1 O11 2.423(4) 2_556
Cu1 O11 2.423(4) .
O4 C13 1.291(8) .
O5 C13 1.249(8) .
O6 C14 1.268(8) .
O7 C14 1.290(8) .
O8 C27 1.261(8) .
O9 C27 1.293(8) .
O10 C28 1.285(8) .
O11 C28 1.238(8) .
O12 H12A 0.839(10) .
O12 H12B 0.842(10) .
O13 H13A 0.838(10) .
O13 H13B 0.837(10) .
N1 C33 1.486(8) 2_556
N1 C29 1.488(8) .
N1 H1 0.962(10) .
N2 C30 1.470(9) .
N2 C31 1.516(8) .
N2 H2 0.971(10) .
C1 C6 1.376(9) .
C1 C2 1.401(9) .
C1 C13 1.489(10) .
C2 C3 1.391(10) .
C2 C7 1.503(10) .
C3 C4 1.392(10) .
C3 H3 0.9500 .
C4 C5 1.384(10) .
C4 H4 0.9500 .
C5 C6 1.391(10) .
C5 H5 0.9500 .
C6 H6 0.9500 .
C7 C12 1.379(10) .
C7 C8 1.404(10) .
C8 C9 1.390(10) .
C8 C14 1.470(10) .
C9 C10 1.384(10) .
C9 H9 0.9500 .
C10 C11 1.405(10) .
C10 H10 0.9500 .
C11 C12 1.377(10) .
C11 H11 0.9500 .
C12 H12 0.9500 .
C15 C20 1.387(9) .
C15 C16 1.413(8) .
C15 C27 1.488(10) .
C16 C17 1.396(10) .
C16 C21 1.494(9) .
C17 C18 1.369(10) .
C17 H17 0.9500 .
C18 C19 1.388(9) .
C18 H18 0.9500 .
C19 C20 1.379(10) .
C19 H19 0.9500 .
C20 H20 0.9500 .
C21 C22 1.367(9) .
C21 C26 1.403(8) .
C22 C23 1.398(9) .
C22 C28 1.525(8) .
C23 C24 1.396(8) .
C23 H23 0.9500 .
C24 C25 1.364(9) .
C24 H24 0.9500 .
C25 C26 1.373(9) .
C25 H25 0.9500 .
C26 H26 0.9500 .
C29 C30 1.494(9) .
C29 H29A 0.9900 .
C29 H29B 0.9900 .
C30 H30A 0.9900 .
C30 H30B 0.9900 .
C31 C32 1.531(10) .
C31 C34 1.533(9) .
C31 C35 1.541(9) .
C32 C33 1.533(9) .
C32 H32A 0.9900 .
C32 H32B 0.9900 .
C33 C36 1.510(9) .
C33 H33 1.0000 .
C34 H34A 0.9800 .
C34 H34B 0.9800 .
C34 H34C 0.9800 .
C35 H35A 0.9800 .
C35 H35B 0.9800 .
C35 H35C 0.9800 .
C36 H36A 0.9800 .
C36 H36B 0.9800 .
C36 H36C 0.9800 .

loop_
_geom_hbond_atom_site_label_D
_geom_hbond_atom_site_label_H
_geom_hbond_atom_site_label_A
_geom_hbond_distance_DH
_geom_hbond_distance_HA
_geom_hbond_distance_DA
_geom_hbond_angle_DHA
_geom_hbond_site_symmetry_A
_geom_hbond_publ_flag
O12 H12A O13 0.839(10) 1.93(3) 2.743(7) 162(6) 2_655 yes
O12 H12B O15 0.842(10) 2.11(3) 2.922(8) 162(7) . yes
O13 H13A O4 0.838(10) 1.938(13) 2.773(7) 174(8) . yes
O13 H13B O14 0.837(10) 1.96(3) 2.758(9) 159(7) 1_455 yes
N1 H1 O10 0.962(10) 2.134(14) 3.092(7) 173(5) 2_556 yes
N2 H2 O11 0.971(10) 2.18(5) 2.911(7) 131(5) . yes
C32 H32A O1 0.99 2.59 3.423(9) 142 . yes
C34 H34C O11 0.98 2.52 3.429(8) 154 2_556 yes
